data_2242001
loop_
_publ_author_name
'Pedziwiatr, Jakub'
'Ghiviriga, Ion'
'Abboud, Khalil A.'
'Veige, Adam S.'

_publ_section_title
;
 Crystal structures of a novel NNN pincer ligand and its dinuclear
 titanium(IV) alkoxide pincer complex
;
_journal_issue 2
_journal_name_full 'Acta Crystallographica Section E'
_journal_page_first 122
_journal_page_last 126
_journal_paper_doi 10.1107/S2056989016019964
_journal_volume 73
_journal_year 2017
_chemical_formula_iupac '[Li2 Ti2 Br2 (C24 H32 N3)2 (C3 H7 O1)6] , 1.5C7 H8'
_chemical_formula_moiety 'C87 H128 Br2 Li2 N6 O6 Ti2 , 1.5(C7 H8)'
_chemical_formula_sum 'C97.5 H140 Br2 Li2 N6 O6 Ti2'
_chemical_formula_weight 1761.7051
_chemical_name_systematic
Di-\m-bromido-2:3\k^4^<i>Br</i>:<i>Br</i>-bis{2-(2,2-dimethylpropanimidoyl)-<i>N</i>-[2-(2,2-dimethylpropanimidoyl)-4-methylphenyl]-4-methylaniline}-1\k^3^<i>N</i>,<i>N</i>',<i>N</i>'';4\k^3^<i>N</i>,<i>N</i>',<i>N</i>''-tetra-\m-isopropanolato-1:2\k^4^<i>O</i>:<i>O</i>;3:4\k^4^<i>O</i>:<i>O</i>-diisopropanolato-1\k<i>O</i>,4\k<i>O</i>-2,3-dilithium-1,4-dititanium
_space_group_crystal_system triclinic
_space_group_IT_number 2
_space_group_name_Hall '-P 1'
_space_group_name_H-M_alt 'P -1'
_symmetry_space_group_name_Hall '-P 1'
_symmetry_space_group_name_H-M 'P -1'
_atom_sites_solution_hydrogens mixed
_atom_sites_solution_primary direct
_atom_sites_solution_secondary difmap
_audit_creation_method SHELXL-2014/7
_cell_angle_alpha 75.8613(15)
_cell_angle_beta 68.0449(15)
_cell_angle_gamma 83.2200(17)
_cell_formula_units_Z 1
_cell_length_a 12.2546(3)
_cell_length_b 12.7240(3)
_cell_length_c 15.9477(5)
_cell_measurement_reflns_used 16469
_cell_measurement_temperature 100(2)
_cell_measurement_theta_max 28.0
_cell_measurement_theta_min 2.0
_cell_volume 2235.49(11)
_computing_cell_refinement
;
APEX2 (Bruker, 2008)
;
_computing_data_collection
;
APEX2 (Bruker, 2008)
;
_computing_data_reduction
;
SAINT (Bruker, 2008)
;
_computing_molecular_graphics
;
SHELXTL2014 (Sheldrick, 2008)
;
_computing_publication_material
;
SHELXTL2014 (Sheldrick, 2008)
;
_computing_structure_refinement
;
SHELXTL2014 (Sheldrick, 2008)
;
_computing_structure_solution
;
SHELXTL2014 (Sheldrick, 2008)
;
_diffrn_ambient_temperature 100(2)
_diffrn_measured_fraction_theta_full 0.964
_diffrn_measured_fraction_theta_max 0.964
_diffrn_measurement_device_type 'Bruker APEXII DUO'
_diffrn_measurement_method 'phi and omega scans'
_diffrn_radiation_type CuK\a
_diffrn_radiation_wavelength 1.54178
_diffrn_reflns_av_R_equivalents 0.0831
_diffrn_reflns_limit_h_max 14
_diffrn_reflns_limit_h_min -14
_diffrn_reflns_limit_k_max 14
_diffrn_reflns_limit_k_min -15
_diffrn_reflns_limit_l_max 18
_diffrn_reflns_limit_l_min -18
_diffrn_reflns_number 30419
_diffrn_reflns_theta_full 66.498
_diffrn_reflns_theta_max 66.498
_diffrn_reflns_theta_min 3.061
_diffrn_standards_decay_% 0
_diffrn_standards_interval_count 0
_diffrn_standards_interval_time 0
_diffrn_standards_number 0
_exptl_absorpt_coefficient_mu 3.003
_exptl_absorpt_correction_T_max 0.8901
_exptl_absorpt_correction_T_min 0.6672
_exptl_absorpt_correction_type analytical
_exptl_absorpt_process_details
;
[based on measured indexed crystal faces (SHELXTL2014; Sheldrick, 2008)]
;
_exptl_crystal_colour orange
_exptl_crystal_density_diffrn 1.309
_exptl_crystal_description plates
_exptl_crystal_F_000 860
_exptl_crystal_size_max 0.253
_exptl_crystal_size_mid 0.198
_exptl_crystal_size_min 0.042
_refine_diff_density_max 0.718
_refine_diff_density_min -0.430
_refine_ls_extinction_method none
_refine_ls_goodness_of_fit_ref 1.099
_refine_ls_hydrogen_treatment mixed
_refine_ls_matrix_type full
_refine_ls_number_parameters 386
_refine_ls_number_reflns 7594
_refine_ls_number_restraints 324
_refine_ls_restrained_S_all 1.082
_refine_ls_R_factor_all 0.0670
_refine_ls_R_factor_gt 0.0579
_refine_ls_shift/su_max 0.005
_refine_ls_shift/su_mean 0.000
_refine_ls_structure_factor_coef Fsqd
_refine_ls_weighting_details 'w=1/[\s^2^(Fo^2^)+(0.1092P)^2^+0.3301P] where P=(Fo^2^+2Fc^2^)/3'
_refine_ls_weighting_scheme calc
_refine_ls_wR_factor_gt 0.1635
_refine_ls_wR_factor_ref 0.1723
_reflns_number_gt 6139
_reflns_number_total 7594
_reflns_threshold_expression 'I > 2\s(I)'
_cod_data_source_file lh5823sup1.cif
_cod_data_source_block 2
_cod_database_code 2242001
_shelx_space_group_comment
;
The symmetry employed for this shelxl refinement is uniquely defined
by the following loop, which should always be used as a source of
symmetry information in preference to the above space-group names.
They are only intended as comments.
;
_shelx_estimated_absorpt_t_min 0.521
_shelx_estimated_absorpt_t_max 0.886

loop_
_space_group_symop_operation_xyz
'x, y, z'
'-x, -y, -z'

loop_
_atom_site_type_symbol
_atom_site_label
_atom_site_fract_x
_atom_site_fract_y
_atom_site_fract_z
_atom_site_U_iso_or_equiv
_atom_site_adp_type
_atom_site_calc_flag
_atom_site_occupancy
_atom_site_disorder_assembly
_atom_site_disorder_group
Ti Ti1 -0.29130(4) 0.27167(4) 0.60831(4) 0.03250(17) Uani d 1 . .
Li Li1 -0.0775(5) 0.3916(4) 0.5292(4) 0.0430(11) Uani d 1 . .
Br Br1 0.13740(19) 0.41263(16) 0.4542(4) 0.0495(6) Uani d 0.674(12) . .
Br Br2 0.1396(4) 0.4153(4) 0.4281(4) 0.0495(6) Uani d 0.326(12) . .
O O1 -0.4149(2) 0.27962(18) 0.57128(16) 0.0442(5) Uani d 1 . .
O O2 -0.1909(2) 0.34242(17) 0.48909(15) 0.0430(5) Uani d 1 . .
O O3 -0.15594(17) 0.27994(15) 0.64078(14) 0.0342(4) Uani d 1 . .
N N1 -0.3643(2) 0.39751(19) 0.68255(18) 0.0357(5) Uani d 1 . .
H H1 -0.323(4) 0.448(4) 0.664(3) 0.048(11) Uiso d 1 . .
N N2 -0.3823(2) 0.17604(18) 0.73599(17) 0.0343(5) Uani d 1 . .
N N3 -0.2387(2) 0.1146(2) 0.5799(2) 0.0414(6) Uani d 1 . .
H H3 -0.230(4) 0.116(4) 0.518(4) 0.077(15) Uiso d 1 . .
C C1 -0.4601(3) 0.4005(2) 0.7516(2) 0.0386(6) Uani d 1 . .
C C2 -0.5434(3) 0.3118(2) 0.7792(2) 0.0374(6) Uani d 1 . .
C C3 -0.5012(3) 0.2035(2) 0.7759(2) 0.0366(6) Uani d 1 . .
C C4 -0.5854(3) 0.1220(3) 0.8087(2) 0.0442(7) Uani d 1 . .
H H4A -0.5594 0.0483 0.8112 0.053 Uiso calc 1 . .
C C5 -0.7044(3) 0.1470(3) 0.8371(3) 0.0511(8) Uani d 1 . .
H H5A -0.7586 0.0902 0.8585 0.061 Uiso calc 1 . .
C C6 -0.7471(3) 0.2539(3) 0.8352(3) 0.0505(8) Uani d 1 . .
C C7 -0.6653(3) 0.3340(3) 0.8077(2) 0.0423(7) Uani d 1 . .
H H7A -0.6929 0.4069 0.8081 0.051 Uiso calc 1 . .
C C8 -0.8773(3) 0.2820(3) 0.8636(3) 0.0628(11) Uani d 1 . .
H H8A -0.8902 0.3486 0.8216 0.094 Uiso calc 1 . .
H H8B -0.9075 0.2932 0.9271 0.094 Uiso calc 1 . .
H H8C -0.9187 0.2226 0.8604 0.094 Uiso calc 1 . .
C C9 -0.4886(3) 0.4914(3) 0.8066(2) 0.0448(7) Uani d 1 . .
C C10 -0.3744(4) 0.5333(3) 0.8038(3) 0.0597(10) Uani d 1 . .
H H10A -0.3935 0.5906 0.8389 0.089 Uiso calc 1 . .
H H10B -0.3252 0.5626 0.7393 0.089 Uiso calc 1 . .
H H10C -0.3316 0.4735 0.8312 0.089 Uiso calc 1 . .
C C11 -0.5520(5) 0.5852(3) 0.7634(3) 0.0677(11) Uani d 1 . .
H H11A -0.5704 0.6424 0.7986 0.102 Uiso calc 1 . .
H H11B -0.6251 0.5602 0.7643 0.102 Uiso calc 1 . .
H H11C -0.5015 0.6140 0.6992 0.102 Uiso calc 1 . .
C C12 -0.5613(3) 0.4498(3) 0.9095(3) 0.0545(8) Uani d 1 . .
H H12A -0.5698 0.5069 0.9433 0.082 Uiso calc 1 . .
H H12B -0.5211 0.3861 0.9350 0.082 Uiso calc 1 . .
H H12C -0.6393 0.4300 0.9158 0.082 Uiso calc 1 . .
C C13 -0.2379(3) 0.0185(2) 0.6279(2) 0.0453(7) Uani d 1 . .
C C14 -0.2662(3) 0.0043(2) 0.7277(3) 0.0467(8) Uani d 1 . .
C C15 -0.3413(3) 0.0789(2) 0.7780(2) 0.0409(7) Uani d 1 . .
C C16 -0.3732(3) 0.0539(3) 0.8745(3) 0.0482(8) Uani d 1 . .
H H16A -0.4255 0.1022 0.9092 0.058 Uiso calc 1 . .
C C17 -0.3313(3) -0.0384(3) 0.9212(3) 0.0587(9) Uani d 1 . .
H H17A -0.3539 -0.0519 0.9866 0.070 Uiso calc 1 . .
C C18 -0.2549(4) -0.1125(3) 0.8715(3) 0.0649(11) Uani d 1 . .
C C19 -0.2254(4) -0.0897(3) 0.7786(3) 0.0620(10) Uani d 1 . .
H H19A -0.1742 -0.1396 0.7451 0.074 Uiso calc 1 . .
C C20 -0.2074(5) -0.2153(4) 0.9223(4) 0.0935(18) Uani d 1 . .
H H20A -0.1799 -0.2683 0.8828 0.140 Uiso calc 1 . .
H H20B -0.2703 -0.2465 0.9800 0.140 Uiso calc 1 . .
H H20C -0.1419 -0.1968 0.9366 0.140 Uiso calc 1 . .
C C21 -0.2161(5) -0.0767(5) 0.5729(5) 0.0342(16) Uiso d 0.6 A 1
C C22 -0.2181(5) -0.0386(6) 0.4752(5) 0.0452(15) Uiso d 0.6 A 1
H H22A -0.1568 0.0145 0.4387 0.068 Uiso calc 0.6 A 1
H H22B -0.2035 -0.1009 0.4459 0.068 Uiso calc 0.6 A 1
H H22C -0.2952 -0.0050 0.4780 0.068 Uiso calc 0.6 A 1
C C23 -0.3127(5) -0.1588(5) 0.6266(5) 0.0413(13) Uiso d 0.6 A 1
H H23A -0.3138 -0.1850 0.6900 0.062 Uiso calc 0.6 A 1
H H23B -0.3890 -0.1243 0.6281 0.062 Uiso calc 0.6 A 1
H H23C -0.2974 -0.2201 0.5961 0.062 Uiso calc 0.6 A 1
C C24 -0.0911(5) -0.1281(5) 0.5622(5) 0.0447(16) Uiso d 0.6 A 1
H H24A -0.0320 -0.0726 0.5274 0.067 Uiso calc 0.6 A 1
H H24B -0.0864 -0.1575 0.6236 0.067 Uiso calc 0.6 A 1
H H24C -0.0762 -0.1867 0.5288 0.067 Uiso calc 0.6 A 1
C C21' -0.2093(8) -0.0880(8) 0.5985(8) 0.039(3) Uiso d 0.4 A 2
C C22' -0.2132(10) -0.0623(10) 0.5063(10) 0.057(3) Uiso d 0.4 A 2
H H22D -0.1953 -0.1281 0.4813 0.085 Uiso calc 0.4 A 2
H H22E -0.2920 -0.0340 0.5087 0.085 Uiso calc 0.4 A 2
H H22F -0.1550 -0.0076 0.4663 0.085 Uiso calc 0.4 A 2
C C23' -0.3044(8) -0.1723(8) 0.6603(8) 0.046(2) Uiso d 0.4 A 2
H H23D -0.3032 -0.1909 0.7233 0.070 Uiso calc 0.4 A 2
H H23E -0.3820 -0.1416 0.6616 0.070 Uiso calc 0.4 A 2
H H23F -0.2880 -0.2377 0.6350 0.070 Uiso calc 0.4 A 2
C C24' -0.0853(8) -0.1383(7) 0.5917(8) 0.041(2) Uiso d 0.4 A 2
H H24D -0.0798 -0.1567 0.6534 0.061 Uiso calc 0.4 A 2
H H24E -0.0726 -0.2042 0.5673 0.061 Uiso calc 0.4 A 2
H H24F -0.0252 -0.0860 0.5502 0.061 Uiso calc 0.4 A 2
C C25 -0.5266(4) 0.2636(4) 0.5714(4) 0.0730(12) Uani d 1 . .
H H25A -0.5860 0.2784 0.6308 0.088 Uiso calc 0.6 B 1
H H25B -0.5822 0.2328 0.6351 0.088 Uiso calc 0.4 C 2
C C26 -0.5319(8) 0.1375(7) 0.5749(6) 0.080(2) Uiso d 0.6 D 1
H H26A -0.6087 0.1226 0.5751 0.119 Uiso calc 0.6 D 1
H H26B -0.4695 0.1184 0.5204 0.119 Uiso calc 0.6 D 1
H H26C -0.5208 0.0943 0.6312 0.119 Uiso calc 0.6 D 1
C C27 -0.5598(10) 0.3282(9) 0.4990(7) 0.094(3) Uiso d 0.6 D 1
H H27A -0.6389 0.3094 0.5070 0.140 Uiso calc 0.6 D 1
H H27B -0.5598 0.4049 0.5002 0.140 Uiso calc 0.6 D 1
H H27C -0.5038 0.3153 0.4395 0.140 Uiso calc 0.6 D 1
C C26' -0.5114(13) 0.1940(12) 0.5077(10) 0.081(3) Uiso d 0.4 D 2
H H26D -0.5883 0.1817 0.5067 0.122 Uiso calc 0.4 D 2
H H26E -0.4605 0.2290 0.4454 0.122 Uiso calc 0.4 D 2
H H26F -0.4752 0.1244 0.5280 0.122 Uiso calc 0.4 D 2
C C27' -0.5690(13) 0.3826(11) 0.5299(10) 0.080(3) Uiso d 0.4 D 2
H H27D -0.6472 0.3790 0.5275 0.120 Uiso calc 0.4 D 2
H H27E -0.5726 0.4318 0.5696 0.120 Uiso calc 0.4 D 2
H H27F -0.5131 0.4095 0.4673 0.120 Uiso calc 0.4 D 2
C C28 -0.2138(4) 0.3758(4) 0.4047(3) 0.0673(11) Uani d 1 . .
H H28A -0.2983 0.4006 0.4215 0.081 Uiso calc 0.6 E 1
H H28B -0.2992 0.3622 0.4231 0.081 Uiso calc 0.4 F 2
C C29 -0.1426(6) 0.4698(6) 0.3430(5) 0.0556(15) Uiso d 0.6 G 1
H H29A -0.1599 0.4910 0.2858 0.083 Uiso calc 0.6 G 1
H H29B -0.1620 0.5306 0.3742 0.083 Uiso calc 0.6 G 1
H H29C -0.0588 0.4500 0.3280 0.083 Uiso calc 0.6 G 1
C C30 -0.1992(7) 0.2844(6) 0.3591(5) 0.0548(16) Uiso d 0.6 G 1
H H30A -0.2155 0.3100 0.3016 0.082 Uiso calc 0.6 G 1
H H30B -0.1183 0.2549 0.3447 0.082 Uiso calc 0.6 G 1
H H30C -0.2541 0.2277 0.4006 0.082 Uiso calc 0.6 G 1
C C29' -0.2041(18) 0.4866(16) 0.3691(13) 0.108(5) Uiso d 0.4 G 2
H H29D -0.2522 0.5254 0.4174 0.163 Uiso calc 0.4 G 2
H H29E -0.1216 0.5061 0.3481 0.163 Uiso calc 0.4 G 2
H H29F -0.2315 0.5067 0.3168 0.163 Uiso calc 0.4 G 2
C C30' -0.153(2) 0.297(2) 0.3506(18) 0.138(9) Uiso d 0.4 G 2
H H30D -0.1722 0.2243 0.3888 0.206 Uiso calc 0.4 G 2
H H30E -0.1781 0.3076 0.2974 0.206 Uiso calc 0.4 G 2
H H30F -0.0682 0.3070 0.3287 0.206 Uiso calc 0.4 G 2
C C31 -0.1278(3) 0.2505(3) 0.7214(3) 0.0579(9) Uani d 1 . .
H H31A -0.2022 0.2270 0.7744 0.069 Uiso calc 0.6 H 1
H H31B -0.1698 0.1822 0.7590 0.069 Uiso calc 0.4 I 2
C C32 -0.0894(5) 0.3535(5) 0.7367(4) 0.0479(13) Uiso d 0.6 J 1
H H32A -0.0693 0.3352 0.7927 0.072 Uiso calc 0.6 J 1
H H32B -0.0206 0.3829 0.6832 0.072 Uiso calc 0.6 J 1
H H32C -0.1541 0.4079 0.7441 0.072 Uiso calc 0.6 J 1
C C33 -0.0448(6) 0.1628(5) 0.7214(5) 0.0565(15) Uiso d 0.6 J 1
H H33A -0.0297 0.1471 0.7795 0.085 Uiso calc 0.6 J 1
H H33B -0.0761 0.0986 0.7157 0.085 Uiso calc 0.6 J 1
H H33C 0.0289 0.1822 0.6691 0.085 Uiso calc 0.6 J 1
C C32' -0.1373(16) 0.3123(15) 0.7800(12) 0.102(5) Uiso d 0.4 J 2
H H32D -0.1114 0.2704 0.8299 0.153 Uiso calc 0.4 J 2
H H32E -0.0880 0.3755 0.7470 0.153 Uiso calc 0.4 J 2
H H32F -0.2196 0.3364 0.8063 0.153 Uiso calc 0.4 J 2
C C33' 0.0222(12) 0.2159(12) 0.6785(10) 0.082(3) Uiso d 0.4 J 2
H H33D 0.0365 0.1697 0.6342 0.123 Uiso calc 0.4 J 2
H H33E 0.0674 0.2819 0.6474 0.123 Uiso calc 0.4 J 2
H H33F 0.0468 0.1765 0.7298 0.123 Uiso calc 0.4 J 2

loop_
_atom_site_aniso_label
_atom_site_aniso_U_11
_atom_site_aniso_U_22
_atom_site_aniso_U_33
_atom_site_aniso_U_12
_atom_site_aniso_U_13
_atom_site_aniso_U_23
Ti1 0.0346(3) 0.0216(3) 0.0388(3) -0.0095(2) -0.0098(2) -0.00359(19)
Li1 0.037(2) 0.029(2) 0.055(3) -0.007(2) -0.006(2) -0.007(2)
Br1 0.0345(2) 0.0240(2) 0.0692(16) -0.00711(16) 0.0107(7) -0.0167(6)
Br2 0.0345(2) 0.0240(2) 0.0692(16) -0.00711(16) 0.0107(7) -0.0167(6)
O1 0.0448(11) 0.0411(11) 0.0506(13) -0.0091(10) -0.0210(10) -0.0069(9)
O2 0.0516(12) 0.0342(11) 0.0392(11) -0.0132(10) -0.0142(9) 0.0018(8)
O3 0.0362(10) 0.0279(9) 0.0375(11) -0.0094(8) -0.0087(8) -0.0086(8)
N1 0.0343(12) 0.0220(11) 0.0448(14) -0.0098(10) -0.0079(10) -0.0023(9)
N2 0.0338(11) 0.0207(10) 0.0434(13) -0.0067(9) -0.0096(10) -0.0024(9)
N3 0.0393(13) 0.0314(12) 0.0506(16) -0.0099(11) -0.0088(11) -0.0114(11)
C1 0.0405(15) 0.0246(13) 0.0480(17) -0.0044(12) -0.0152(13) -0.0025(11)
C2 0.0337(14) 0.0293(14) 0.0447(17) -0.0089(11) -0.0116(12) 0.0001(11)
C3 0.0372(14) 0.0274(13) 0.0424(16) -0.0060(12) -0.0146(12) 0.0004(11)
C4 0.0380(15) 0.0301(15) 0.057(2) -0.0088(13) -0.0144(13) 0.0033(13)
C5 0.0410(16) 0.0331(15) 0.071(2) -0.0157(13) -0.0179(15) 0.0068(14)
C6 0.0363(16) 0.0429(17) 0.067(2) -0.0073(14) -0.0194(15) 0.0023(15)
C7 0.0401(15) 0.0307(14) 0.0508(19) -0.0024(12) -0.0154(13) -0.0002(12)
C8 0.0398(17) 0.050(2) 0.092(3) -0.0052(16) -0.0266(18) 0.0032(19)
C9 0.0468(16) 0.0322(15) 0.0541(19) -0.0002(13) -0.0143(14) -0.0133(13)
C10 0.058(2) 0.052(2) 0.069(2) -0.0137(17) -0.0106(17) -0.0277(18)
C11 0.088(3) 0.0331(17) 0.083(3) 0.0070(19) -0.032(2) -0.0171(17)
C12 0.0490(18) 0.055(2) 0.060(2) -0.0027(16) -0.0139(16) -0.0229(16)
C13 0.0368(15) 0.0298(14) 0.0609(19) -0.0103(13) -0.0053(14) -0.0099(13)
C14 0.0394(15) 0.0252(14) 0.064(2) -0.0077(13) -0.0091(14) -0.0015(13)
C15 0.0362(14) 0.0275(13) 0.0525(18) -0.0112(12) -0.0121(13) 0.0017(12)
C16 0.0413(16) 0.0406(16) 0.0558(19) -0.0089(14) -0.0157(14) 0.0026(13)
C17 0.0489(19) 0.054(2) 0.055(2) -0.0084(16) -0.0140(16) 0.0157(16)
C18 0.052(2) 0.0435(19) 0.076(2) 0.0017(17) -0.0137(18) 0.0132(17)
C19 0.053(2) 0.0329(17) 0.078(2) 0.0023(16) -0.0109(17) 0.0074(16)
C20 0.081(3) 0.066(3) 0.099(4) 0.007(3) -0.023(3) 0.025(3)
C25 0.053(2) 0.091(3) 0.095(3) -0.001(2) -0.039(2) -0.035(3)
C28 0.080(3) 0.065(2) 0.051(2) -0.018(2) -0.027(2) 0.0107(18)
C31 0.054(2) 0.068(2) 0.053(2) -0.0237(19) -0.0206(16) -0.0049(17)

loop_
_atom_type_symbol
_atom_type_description
_atom_type_scat_dispersion_real
_atom_type_scat_dispersion_imag
_atom_type_scat_source
C C 0.0181 0.0091 'International Tables Vol C Tables 4.2.6.8 and 6.1.1.4'
H H 0.0000 0.0000 'International Tables Vol C Tables 4.2.6.8 and 6.1.1.4'
Li Li 0.0008 0.0003 'International Tables Vol C Tables 4.2.6.8 and 6.1.1.4'
N N 0.0311 0.0180 'International Tables Vol C Tables 4.2.6.8 and 6.1.1.4'
O O 0.0492 0.0322 'International Tables Vol C Tables 4.2.6.8 and 6.1.1.4'
Ti Ti 0.2191 1.8069 'International Tables Vol C Tables 4.2.6.8 and 6.1.1.4'
Br Br -0.6763 1.2805 'International Tables Vol C Tables 4.2.6.8 and 6.1.1.4'

loop_
_geom_angle_atom_site_label_1
_geom_angle_atom_site_label_2
_geom_angle_atom_site_label_3
_geom_angle_site_symmetry_1
_geom_angle_site_symmetry_3
_geom_angle
O1 Ti1 O2 . . 92.80(10)
O1 Ti1 O3 . . 173.58(9)
O2 Ti1 O3 . . 82.72(9)
O1 Ti1 N2 . . 91.72(10)
O2 Ti1 N2 . . 171.56(10)
O3 Ti1 N2 . . 93.31(9)
O1 Ti1 N3 . . 92.29(11)
O2 Ti1 N3 . . 92.89(10)
O3 Ti1 N3 . . 92.52(10)
N2 Ti1 N3 . . 79.80(10)
O1 Ti1 N1 . . 92.30(10)
O2 Ti1 N1 . . 105.35(10)
O3 Ti1 N1 . . 84.51(9)
N2 Ti1 N1 . . 81.58(9)
N3 Ti1 N1 . . 160.94(11)
O1 Ti1 Li1 . . 131.18(14)
O2 Ti1 Li1 . . 42.14(14)
O3 Ti1 Li1 . . 43.13(13)
N2 Ti1 Li1 . . 135.69(14)
N3 Ti1 Li1 . . 105.04(13)
N1 Ti1 Li1 . . 85.61(13)
O2 Li1 O3 . . 80.3(2)
O2 Li1 Br1 . . 131.2(3)
O3 Li1 Br1 . . 125.0(3)
O2 Li1 Br2 . . 122.9(3)
O3 Li1 Br2 . . 130.7(3)
Br1 Li1 Br2 . . 8.92(14)
O2 Li1 Br1 . 2_566 106.9(3)
O3 Li1 Br1 . 2_566 114.7(3)
Br1 Li1 Br1 . 2_566 98.70(18)
Br2 Li1 Br1 . 2_566 100.0(2)
O2 Li1 Br2 . 2_566 111.8(3)
O3 Li1 Br2 . 2_566 107.9(3)
Br1 Li1 Br2 . 2_566 99.5(2)
Br2 Li1 Br2 . 2_566 102.1(2)
Br1 Li1 Br2 2_566 2_566 8.51(13)
O2 Li1 Ti1 . . 40.86(11)
O3 Li1 Ti1 . . 41.91(11)
Br1 Li1 Ti1 . . 154.6(2)
Br2 Li1 Ti1 . . 152.1(2)
Br1 Li1 Ti1 2_566 . 106.67(18)
Br2 Li1 Ti1 2_566 . 105.5(2)
O2 Li1 Li1 . 2_566 136.3(3)
O3 Li1 Li1 . 2_566 139.3(4)
Br1 Li1 Li1 . 2_566 50.58(15)
Br2 Li1 Li1 . 2_566 52.49(17)
Br1 Li1 Li1 2_566 2_566 48.12(14)
Br2 Li1 Li1 2_566 2_566 49.59(17)
Ti1 Li1 Li1 . 2_566 154.8(3)
Li1 Br1 Li1 . 2_566 81.30(18)
Li1 Br2 Li1 . 2_566 77.9(2)
C25 O1 Ti1 . . 161.1(3)
C28 O2 Ti1 . . 129.1(2)
C28 O2 Li1 . . 131.4(3)
Ti1 O2 Li1 . . 97.00(19)
C31 O3 Ti1 . . 136.7(2)
C31 O3 Li1 . . 125.9(3)
Ti1 O3 Li1 . . 94.95(19)
C1 N1 Ti1 . . 129.6(2)
C1 N1 H1 . . 118(3)
Ti1 N1 H1 . . 112(3)
C15 N2 C3 . . 117.2(2)
C15 N2 Ti1 . . 125.9(2)
C3 N2 Ti1 . . 116.09(18)
C13 N3 Ti1 . . 135.9(3)
C13 N3 H3 . . 113(3)
Ti1 N3 H3 . . 109(3)
N1 C1 C2 . . 117.6(3)
N1 C1 C9 . . 121.9(3)
C2 C1 C9 . . 120.5(3)
C7 C2 C3 . . 119.0(3)
C7 C2 C1 . . 120.5(3)
C3 C2 C1 . . 120.6(3)
N2 C3 C4 . . 119.2(3)
N2 C3 C2 . . 123.0(3)
C4 C3 C2 . . 117.6(3)
C5 C4 C3 . . 121.5(3)
C5 C4 H4A . . 119.3
C3 C4 H4A . . 119.3
C4 C5 C6 . . 121.5(3)
C4 C5 H5A . . 119.3
C6 C5 H5A . . 119.3
C7 C6 C5 . . 117.4(3)
C7 C6 C8 . . 120.9(3)
C5 C6 C8 . . 121.7(3)
C6 C7 C2 . . 122.8(3)
C6 C7 H7A . . 118.6
C2 C7 H7A . . 118.6
C6 C8 H8A . . 109.5
C6 C8 H8B . . 109.5
H8A C8 H8B . . 109.5
C6 C8 H8C . . 109.5
H8A C8 H8C . . 109.5
H8B C8 H8C . . 109.5
C11 C9 C12 . . 110.9(3)
C11 C9 C10 . . 108.1(3)
C12 C9 C10 . . 106.1(3)
C11 C9 C1 . . 109.6(3)
C12 C9 C1 . . 111.7(3)
C10 C9 C1 . . 110.2(3)
C9 C10 H10A . . 109.5
C9 C10 H10B . . 109.5
H10A C10 H10B . . 109.5
C9 C10 H10C . . 109.5
H10A C10 H10C . . 109.5
H10B C10 H10C . . 109.5
C9 C11 H11A . . 109.5
C9 C11 H11B . . 109.5
H11A C11 H11B . . 109.5
C9 C11 H11C . . 109.5
H11A C11 H11C . . 109.5
H11B C11 H11C . . 109.5
C9 C12 H12A . . 109.5
C9 C12 H12B . . 109.5
H12A C12 H12B . . 109.5
C9 C12 H12C . . 109.5
H12A C12 H12C . . 109.5
H12B C12 H12C . . 109.5
N3 C13 C14 . . 118.2(3)
N3 C13 C21' . . 130.1(5)
C14 C13 C21' . . 111.7(5)
N3 C13 C21 . . 115.5(4)
C14 C13 C21 . . 126.1(4)
C15 C14 C19 . . 117.6(4)
C15 C14 C13 . . 121.6(3)
C19 C14 C13 . . 120.6(3)
N2 C15 C16 . . 118.9(3)
N2 C15 C14 . . 123.1(3)
C16 C15 C14 . . 118.0(3)
C17 C16 C15 . . 122.5(4)
C17 C16 H16A . . 118.8
C15 C16 H16A . . 118.8
C16 C17 C18 . . 120.0(4)
C16 C17 H17A . . 120.0
C18 C17 H17A . . 120.0
C19 C18 C17 . . 117.8(3)
C19 C18 C20 . . 121.6(4)
C17 C18 C20 . . 120.6(4)
C18 C19 C14 . . 124.1(4)
C18 C19 H19A . . 117.9
C14 C19 H19A . . 117.9
C18 C20 H20A . . 109.5
C18 C20 H20B . . 109.5
H20A C20 H20B . . 109.5
C18 C20 H20C . . 109.5
H20A C20 H20C . . 109.5
H20B C20 H20C . . 109.5
C23 C21 C22 . . 107.4(6)
C23 C21 C24 . . 112.3(5)
C22 C21 C24 . . 106.1(5)
C23 C21 C13 . . 108.6(5)
C22 C21 C13 . . 114.2(5)
C24 C21 C13 . . 108.3(5)
C21 C22 H22A . . 109.5
C21 C22 H22B . . 109.5
H22A C22 H22B . . 109.5
C21 C22 H22C . . 109.5
H22A C22 H22C . . 109.5
H22B C22 H22C . . 109.5
C21 C23 H23A . . 109.5
C21 C23 H23B . . 109.5
H23A C23 H23B . . 109.5
C21 C23 H23C . . 109.5
H23A C23 H23C . . 109.5
H23B C23 H23C . . 109.5
C21 C24 H24A . . 109.5
C21 C24 H24B . . 109.5
H24A C24 H24B . . 109.5
C21 C24 H24C . . 109.5
H24A C24 H24C . . 109.5
H24B C24 H24C . . 109.5
C22' C21' C13 . . 103.8(8)
C22' C21' C23' . . 108.1(9)
C13 C21' C23' . . 111.5(7)
C22' C21' C24' . . 107.5(9)
C13 C21' C24' . . 115.7(8)
C23' C21' C24' . . 109.7(8)
C21' C22' H22D . . 109.5
C21' C22' H22E . . 109.5
H22D C22' H22E . . 109.5
C21' C22' H22F . . 109.5
H22D C22' H22F . . 109.5
H22E C22' H22F . . 109.5
C21' C23' H23D . . 109.5
C21' C23' H23E . . 109.5
H23D C23' H23E . . 109.5
C21' C23' H23F . . 109.5
H23D C23' H23F . . 109.5
H23E C23' H23F . . 109.5
C21' C24' H24D . . 109.5
C21' C24' H24E . . 109.5
H24D C24' H24E . . 109.5
C21' C24' H24F . . 109.5
H24D C24' H24F . . 109.5
H24E C24' H24F . . 109.5
O1 C25 C27 . . 117.4(6)
O1 C25 C26' . . 108.0(7)
O1 C25 C26 . . 106.6(4)
C27 C25 C26 . . 110.8(6)
O1 C25 C27' . . 103.9(6)
C26' C25 C27' . . 108.9(8)
O1 C25 H25A . . 107.2
C27 C25 H25A . . 107.2
C26 C25 H25A . . 107.2
O1 C25 H25B . . 111.9
C26' C25 H25B . . 111.9
C27' C25 H25B . . 111.9
C25 C26 H26A . . 109.5
C25 C26 H26B . . 109.5
H26A C26 H26B . . 109.5
C25 C26 H26C . . 109.5
H26A C26 H26C . . 109.5
H26B C26 H26C . . 109.5
C25 C27 H27A . . 109.5
C25 C27 H27B . . 109.5
H27A C27 H27B . . 109.5
C25 C27 H27C . . 109.5
H27A C27 H27C . . 109.5
H27B C27 H27C . . 109.5
C25 C26' H26D . . 109.5
C25 C26' H26E . . 109.5
H26D C26' H26E . . 109.5
C25 C26' H26F . . 109.5
H26D C26' H26F . . 109.5
H26E C26' H26F . . 109.5
C25 C27' H27D . . 109.5
C25 C27' H27E . . 109.5
H27D C27' H27E . . 109.5
C25 C27' H27F . . 109.5
H27D C27' H27F . . 109.5
H27E C27' H27F . . 109.5
C29' C28 C30' . . 122.7(14)
C29' C28 O2 . . 112.7(9)
C30' C28 O2 . . 105.7(11)
O2 C28 C30 . . 111.6(4)
O2 C28 C29 . . 111.1(4)
C30 C28 C29 . . 112.8(5)
O2 C28 H28A . . 107.0
C30 C28 H28A . . 107.0
C29 C28 H28A . . 107.0
C29' C28 H28B . . 104.7
C30' C28 H28B . . 104.7
O2 C28 H28B . . 104.7
C28 C29 H29A . . 109.5
C28 C29 H29B . . 109.5
H29A C29 H29B . . 109.5
C28 C29 H29C . . 109.5
H29A C29 H29C . . 109.5
H29B C29 H29C . . 109.5
C28 C30 H30A . . 109.5
C28 C30 H30B . . 109.5
H30A C30 H30B . . 109.5
C28 C30 H30C . . 109.5
H30A C30 H30C . . 109.5
H30B C30 H30C . . 109.5
C28 C29' H29D . . 109.5
C28 C29' H29E . . 109.5
H29D C29' H29E . . 109.5
C28 C29' H29F . . 109.5
H29D C29' H29F . . 109.5
H29E C29' H29F . . 109.5
C28 C30' H30D . . 109.5
C28 C30' H30E . . 109.5
H30D C30' H30E . . 109.5
C28 C30' H30F . . 109.5
H30D C30' H30F . . 109.5
H30E C30' H30F . . 109.5
C32' C31 O3 . . 127.3(8)
O3 C31 C33 . . 114.2(4)
O3 C31 C32 . . 107.8(4)
C33 C31 C32 . . 113.1(4)
C32' C31 C33' . . 104.6(10)
O3 C31 C33' . . 102.7(5)
O3 C31 H31A . . 107.1
C33 C31 H31A . . 107.1
C32 C31 H31A . . 107.1
C32' C31 H31B . . 106.9
O3 C31 H31B . . 106.9
C33' C31 H31B . . 106.9
C31 C32 H32A . . 109.5
C31 C32 H32B . . 109.5
H32A C32 H32B . . 109.5
C31 C32 H32C . . 109.5
H32A C32 H32C . . 109.5
H32B C32 H32C . . 109.5
C31 C33 H33A . . 109.5
C31 C33 H33B . . 109.5
H33A C33 H33B . . 109.5
C31 C33 H33C . . 109.5
H33A C33 H33C . . 109.5
H33B C33 H33C . . 109.5
C31 C32' H32D . . 109.5
C31 C32' H32E . . 109.5
H32D C32' H32E . . 109.5
C31 C32' H32F . . 109.5
H32D C32' H32F . . 109.5
H32E C32' H32F . . 109.5
C31 C33' H33D . . 109.5
C31 C33' H33E . . 109.5
H33D C33' H33E . . 109.5
C31 C33' H33F . . 109.5
H33D C33' H33F . . 109.5
H33E C33' H33F . . 109.5

loop_
_geom_bond_atom_site_label_1
_geom_bond_atom_site_label_2
_geom_bond_site_symmetry_2
_geom_bond_distance
Ti1 O1 . 1.805(2)
Ti1 O2 . 1.901(2)
Ti1 O3 . 1.934(2)
Ti1 N2 . 2.069(2)
Ti1 N3 . 2.130(3)
Ti1 N1 . 2.136(3)
Ti1 Li1 . 2.885(5)
Li1 O2 . 1.950(6)
Li1 O3 . 1.979(5)
Li1 Br1 . 2.468(6)
Li1 Br2 . 2.551(7)
Li1 Br1 2_566 2.561(5)
Li1 Br2 2_566 2.658(7)
Li1 Li1 2_566 3.276(10)
Br1 Li1 2_566 2.561(5)
Br2 Li1 2_566 2.658(7)
O1 C25 . 1.406(5)
O2 C28 . 1.430(5)
O3 C31 . 1.406(4)
N1 C1 . 1.279(4)
N1 H1 . 0.79(5)
N2 C15 . 1.389(4)
N2 C3 . 1.394(4)
N3 C13 . 1.276(4)
N3 H3 . 0.94(5)
C1 C2 . 1.484(4)
C1 C9 . 1.550(4)
C2 C7 . 1.404(4)
C2 C3 . 1.420(4)
C3 C4 . 1.414(4)
C4 C5 . 1.379(5)
C4 H4A . 0.9500
C5 C6 . 1.396(5)
C5 H5A . 0.9500
C6 C7 . 1.390(5)
C6 C8 . 1.511(5)
C7 H7A . 0.9500
C8 H8A . 0.9800
C8 H8B . 0.9800
C8 H8C . 0.9800
C9 C11 . 1.511(5)
C9 C12 . 1.536(5)
C9 C10 . 1.536(5)
C10 H10A . 0.9800
C10 H10B . 0.9800
C10 H10C . 0.9800
C11 H11A . 0.9800
C11 H11B . 0.9800
C11 H11C . 0.9800
C12 H12A . 0.9800
C12 H12B . 0.9800
C12 H12C . 0.9800
C13 C14 . 1.465(5)
C13 C21' . 1.501(10)
C13 C21 . 1.604(7)
C14 C15 . 1.416(5)
C14 C19 . 1.424(5)
C15 C16 . 1.402(5)
C16 C17 . 1.383(5)
C16 H16A . 0.9500
C17 C18 . 1.413(6)
C17 H17A . 0.9500
C18 C19 . 1.352(6)
C18 C20 . 1.536(5)
C19 H19A . 0.9500
C20 H20A . 0.9800
C20 H20B . 0.9800
C20 H20C . 0.9800
C21 C23 . 1.524(8)
C21 C22 . 1.524(9)
C21 C24 . 1.558(8)
C22 H22A . 0.9800
C22 H22B . 0.9800
C22 H22C . 0.9800
C23 H23A . 0.9800
C23 H23B . 0.9800
C23 H23C . 0.9800
C24 H24A . 0.9800
C24 H24B . 0.9800
C24 H24C . 0.9800
C21' C22' . 1.444(16)
C21' C23' . 1.549(14)
C21' C24' . 1.553(13)
C22' H22D . 0.9800
C22' H22E . 0.9800
C22' H22F . 0.9800
C23' H23D . 0.9800
C23' H23E . 0.9800
C23' H23F . 0.9800
C24' H24D . 0.9800
C24' H24E . 0.9800
C24' H24F . 0.9800
C25 C27 . 1.408(11)
C25 C26' . 1.453(14)
C25 C26 . 1.601(10)
C25 C27' . 1.607(14)
C25 H25A . 1.0000
C25 H25B . 1.0000
C26 H26A . 0.9800
C26 H26B . 0.9800
C26 H26C . 0.9800
C27 H27A . 0.9800
C27 H27B . 0.9800
C27 H27C . 0.9800
C26' H26D . 0.9800
C26' H26E . 0.9800
C26' H26F . 0.9800
C27' H27D . 0.9800
C27' H27E . 0.9800
C27' H27F . 0.9800
C28 C29' . 1.39(2)
C28 C30' . 1.43(3)
C28 C30 . 1.477(9)
C28 C29 . 1.480(8)
C28 H28A . 1.0000
C28 H28B . 1.0000
C29 H29A . 0.9800
C29 H29B . 0.9800
C29 H29C . 0.9800
C30 H30A . 0.9800
C30 H30B . 0.9800
C30 H30C . 0.9800
C29' H29D . 0.9800
C29' H29E . 0.9800
C29' H29F . 0.9800
C30' H30D . 0.9800
C30' H30E . 0.9800
C30' H30F . 0.9800
C31 C32' . 1.326(17)
C31 C33 . 1.419(8)
C31 C32 . 1.545(7)
C31 C33' . 1.749(14)
C31 H31A . 1.0000
C31 H31B . 1.0000
C32 H32A . 0.9800
C32 H32B . 0.9800
C32 H32C . 0.9800
C33 H33A . 0.9800
C33 H33B . 0.9800
C33 H33C . 0.9800
C32' H32D . 0.9800
C32' H32E . 0.9800
C32' H32F . 0.9800
C33' H33D . 0.9800
C33' H33E . 0.9800
C33' H33F . 0.9800

loop_
_platon_squeeze_void_nr
_platon_squeeze_void_average_x
_platon_squeeze_void_average_y
_platon_squeeze_void_average_z
_platon_squeeze_void_volume
_platon_squeeze_void_count_electrons
_platon_squeeze_void_content
1 0.000 0.021 0.000 586 151 ' '

_cod_database_fobs_code 2242001
